data_1518655
loop_
_publ_author_name
'Pawar, Amit B.'
'Chang, Sukbok'

_publ_section_title
;
 Cobalt-Catalyzed C-H Cyanation of (Hetero)arenes and 6-Arylpurines with
 N-Cyanosuccinimide as a New Cyanating Agent.
;
_journal_issue 3
_journal_name_full 'Organic letters'
_journal_page_first 660
_journal_page_last 663
_journal_paper_doi 10.1021/ol503680d
_journal_volume 17
_journal_year 2015
_chemical_formula_moiety 'C13 H10 N2 O2 S'
_chemical_formula_sum 'C13 H10 N2 O2 S'
_chemical_formula_weight 258.29
_chemical_name_systematic
; 
 ? 
;
_space_group_IT_number 14
_symmetry_cell_setting monoclinic
_symmetry_space_group_name_Hall '-P 2ybc'
_symmetry_space_group_name_H-M 'P 1 21/c 1'
_atom_sites_solution_hydrogens geom
_atom_sites_solution_primary direct
_atom_sites_solution_secondary difmap
_audit_creation_method SHELXL-97
_cell_angle_alpha 90.00
_cell_angle_beta 111.533(5)
_cell_angle_gamma 90.00
_cell_formula_units_Z 4
_cell_length_a 11.9124(16)
_cell_length_b 7.5041(10)
_cell_length_c 14.670(2)
_cell_measurement_reflns_used 35311
_cell_measurement_temperature 120(2)
_cell_measurement_theta_max 31.75
_cell_measurement_theta_min 2.87
_cell_volume 1219.9(3)
_computing_cell_refinement 'Bruker SMART'
_computing_data_collection 'Bruker SMART'
_computing_data_reduction 'Bruker SAINT'
_computing_molecular_graphics 'Bruker SHELXTL'
_computing_publication_material 'Bruker SHELXTL'
_computing_structure_refinement 'SHELXL-97 (Sheldrick, 2008)'
_computing_structure_solution 'SHELXS-97 (Sheldrick, 2008)'
_diffrn_ambient_temperature 120(2)
_diffrn_measured_fraction_theta_full 0.999
_diffrn_measured_fraction_theta_max 0.968
_diffrn_measurement_device_type 'Photon 100 CMOS detector'
_diffrn_measurement_method 'phi and omega scans'
_diffrn_radiation_monochromator graphite
_diffrn_radiation_source 'fine-focus sealed tube'
_diffrn_radiation_type MoK\a
_diffrn_radiation_wavelength 0.71073
_diffrn_reflns_av_R_equivalents 0.0726
_diffrn_reflns_av_sigmaI/netI 0.0536
_diffrn_reflns_limit_h_max 17
_diffrn_reflns_limit_h_min -16
_diffrn_reflns_limit_k_max 11
_diffrn_reflns_limit_k_min -10
_diffrn_reflns_limit_l_max 16
_diffrn_reflns_limit_l_min -21
_diffrn_reflns_number 35311
_diffrn_reflns_theta_full 25.00
_diffrn_reflns_theta_max 31.75
_diffrn_reflns_theta_min 2.87
_exptl_absorpt_coefficient_mu 0.260
_exptl_absorpt_correction_T_max 0.9795
_exptl_absorpt_correction_T_min 0.9745
_exptl_absorpt_correction_type multi-scan
_exptl_absorpt_process_details SADABS
_exptl_crystal_colour white
_exptl_crystal_density_diffrn 1.406
_exptl_crystal_density_meas ?
_exptl_crystal_density_method 'not measured'
_exptl_crystal_description platy
_exptl_crystal_F_000 536
_exptl_crystal_size_max 0.10
_exptl_crystal_size_mid 0.10
_exptl_crystal_size_min 0.08
_refine_diff_density_max 0.300
_refine_diff_density_min -0.392
_refine_diff_density_rms 0.055
_refine_ls_extinction_method none
_refine_ls_goodness_of_fit_ref 1.033
_refine_ls_hydrogen_treatment constr
_refine_ls_matrix_type full
_refine_ls_number_parameters 163
_refine_ls_number_reflns 4009
_refine_ls_number_restraints 0
_refine_ls_restrained_S_all 1.033
_refine_ls_R_factor_all 0.1170
_refine_ls_R_factor_gt 0.0543
_refine_ls_shift/su_max 0.000
_refine_ls_shift/su_mean 0.000
_refine_ls_structure_factor_coef Fsqd
_refine_ls_weighting_details 'calc w=1/[\s^2^(Fo^2^)+(0.0633P)^2^+0.3377P] where P=(Fo^2^+2Fc^2^)/3'
_refine_ls_weighting_scheme calc
_refine_ls_wR_factor_gt 0.1187
_refine_ls_wR_factor_ref 0.1399
_reflns_number_gt 2451
_reflns_number_total 4009
_reflns_threshold_expression >2sigma(I)
_cod_data_source_file ol503680d_si_002.cif
_cod_data_source_block n0169a-2
_cod_depositor_comments
;
The following automatic conversions were performed:

'_symmetry_cell_setting' value 'Monoclinic' changed to 'monoclinic'
according to
/usr/data/users/saulius/crontab/automatic-downloads/rss-feeds/ACS/lib/dictionaries/cif_core.dic
dictionary named 'cif_core.dic' version 2.4.2 from 2011-04-26.

'_exptl_crystal_density_meas' value 'not measured' was changed to '?'
- the value is perceived as not measured.

Automatic conversion script
Id: cif_fix_values 3008 2015-01-20 13:52:24Z robertas 

 Adding full bibliography for 1518655--1518657.cif.
;
_cod_original_sg_symbol_H-M P2(1)/c
_cod_database_code 1518655

loop_
_symmetry_equiv_pos_as_xyz
'x, y, z'
'-x, y+1/2, -z+1/2'
'-x, -y, -z'
'x, -y-1/2, z-1/2'

loop_
_atom_site_label
_atom_site_type_symbol
_atom_site_fract_x
_atom_site_fract_y
_atom_site_fract_z
_atom_site_U_iso_or_equiv
_atom_site_adp_type
_atom_site_occupancy
_atom_site_symmetry_multiplicity
_atom_site_calc_flag
_atom_site_refinement_flags
S1 S 0.11444(4) 0.11051(7) 0.39354(3) 0.04112(15) Uani 1 1 d .
O1 O 0.15582(13) 0.1889(3) 0.32259(11) 0.0694(5) Uani 1 1 d .
O2 O 0.02424(12) 0.20058(19) 0.41928(11) 0.0550(4) Uani 1 1 d .
N1 N 0.52039(14) 0.1043(2) 0.85506(11) 0.0416(4) Uani 1 1 d .
N2 N 0.26831(16) -0.1226(3) 0.81651(12) 0.0571(5) Uani 1 1 d .
C1 C 0.61378(19) 0.1007(3) 0.94035(14) 0.0490(5) Uani 1 1 d .
H1A H 0.6001 0.1355 0.9977 0.059 Uiso 1 1 calc R
C2 C 0.72844(18) 0.0497(3) 0.95035(14) 0.0501(5) Uani 1 1 d .
H2A H 0.7920 0.0508 1.0128 0.060 Uiso 1 1 calc R
C3 C 0.74947(16) -0.0029(3) 0.86827(15) 0.0510(5) Uani 1 1 d .
H3A H 0.8279 -0.0382 0.8728 0.061 Uiso 1 1 calc R
C4 C 0.65414(15) -0.0033(3) 0.77898(13) 0.0427(4) Uani 1 1 d .
H4A H 0.6655 -0.0411 0.7212 0.051 Uiso 1 1 calc R
C5 C 0.54169(14) 0.0526(2) 0.77551(12) 0.0337(4) Uani 1 1 d .
C6 C 0.43684(14) 0.0593(2) 0.68085(12) 0.0321(3) Uani 1 1 d .
C7 C 0.45189(15) 0.1176(2) 0.59604(12) 0.0364(4) Uani 1 1 d .
H7A H 0.5304 0.1493 0.5990 0.044 Uiso 1 1 calc R
C8 C 0.35556(15) 0.1309(2) 0.50733(13) 0.0373(4) Uani 1 1 d .
H8A H 0.3674 0.1731 0.4505 0.045 Uiso 1 1 calc R
C9 C 0.24152(14) 0.0813(2) 0.50320(12) 0.0337(4) Uani 1 1 d .
C10 C 0.22353(14) 0.0186(2) 0.58556(12) 0.0357(4) Uani 1 1 d .
H10A H 0.1454 -0.0175 0.5814 0.043 Uiso 1 1 calc R
C11 C 0.32057(14) 0.0088(2) 0.67443(12) 0.0324(3) Uani 1 1 d .
C12 C 0.06172(19) -0.1050(3) 0.35574(17) 0.0596(6) Uani 1 1 d .
H12A H -0.0094 -0.0987 0.2950 0.089 Uiso 1 1 calc R
H12B H 0.0399 -0.1630 0.4068 0.089 Uiso 1 1 calc R
H12C H 0.1251 -0.1740 0.3443 0.089 Uiso 1 1 calc R
C13 C 0.29603(15) -0.0607(3) 0.75719(13) 0.0394(4) Uani 1 1 d .

loop_
_atom_site_aniso_label
_atom_site_aniso_U_11
_atom_site_aniso_U_22
_atom_site_aniso_U_33
_atom_site_aniso_U_23
_atom_site_aniso_U_13
_atom_site_aniso_U_12
S1 0.0305(2) 0.0522(3) 0.0347(2) 0.0018(2) 0.00507(17) 0.00549(18)
O1 0.0480(8) 0.1079(14) 0.0450(8) 0.0278(9) 0.0086(7) 0.0058(9)
O2 0.0370(7) 0.0572(9) 0.0636(9) -0.0058(7) 0.0100(6) 0.0124(6)
N1 0.0427(8) 0.0466(9) 0.0323(7) -0.0050(7) 0.0099(6) 0.0000(7)
N2 0.0546(10) 0.0787(13) 0.0407(9) 0.0018(9) 0.0207(8) -0.0136(9)
C1 0.0540(11) 0.0519(11) 0.0335(9) -0.0066(8) 0.0070(8) -0.0018(9)
C2 0.0452(10) 0.0511(11) 0.0379(10) 0.0019(9) -0.0038(8) -0.0057(9)
C3 0.0324(8) 0.0593(13) 0.0539(12) 0.0064(10) 0.0073(8) 0.0017(9)
C4 0.0363(8) 0.0521(11) 0.0384(10) 0.0010(8) 0.0120(8) 0.0011(8)
C5 0.0332(8) 0.0338(8) 0.0314(8) -0.0003(7) 0.0089(7) -0.0033(6)
C6 0.0303(7) 0.0340(8) 0.0303(8) -0.0030(7) 0.0093(6) -0.0013(6)
C7 0.0298(7) 0.0451(9) 0.0344(9) 0.0003(7) 0.0121(7) -0.0046(7)
C8 0.0353(8) 0.0459(10) 0.0311(8) 0.0014(7) 0.0125(7) -0.0010(7)
C9 0.0297(7) 0.0376(9) 0.0304(8) -0.0018(7) 0.0072(6) 0.0022(6)
C10 0.0287(7) 0.0417(9) 0.0367(9) -0.0016(7) 0.0119(7) -0.0016(7)
C11 0.0326(7) 0.0348(8) 0.0315(8) -0.0017(7) 0.0137(7) 0.0000(7)
C12 0.0445(11) 0.0646(13) 0.0571(13) -0.0238(11) 0.0039(10) 0.0020(10)
C13 0.0336(8) 0.0493(10) 0.0347(9) -0.0007(8) 0.0119(7) -0.0022(7)

loop_
_atom_type_symbol
_atom_type_description
_atom_type_scat_dispersion_real
_atom_type_scat_dispersion_imag
_atom_type_scat_source
C C 0.0033 0.0016 'International Tables Vol C Tables 4.2.6.8 and 6.1.1.4'
H H 0.0000 0.0000 'International Tables Vol C Tables 4.2.6.8 and 6.1.1.4'
N N 0.0061 0.0033 'International Tables Vol C Tables 4.2.6.8 and 6.1.1.4'
O O 0.0106 0.0060 'International Tables Vol C Tables 4.2.6.8 and 6.1.1.4'
S S 0.1246 0.1234 'International Tables Vol C Tables 4.2.6.8 and 6.1.1.4'

loop_
_geom_angle_atom_site_label_1
_geom_angle_atom_site_label_2
_geom_angle_atom_site_label_3
_geom_angle
O1 S1 O2 119.31(10)
O1 S1 C12 109.19(12)
O2 S1 C12 107.63(10)
O1 S1 C9 107.67(9)
O2 S1 C9 107.01(8)
C12 S1 C9 105.14(9)
C1 N1 C5 116.83(16)
N1 C1 C2 124.04(19)
C1 C2 C3 118.69(17)
C2 C3 C4 118.68(18)
C3 C4 C5 118.72(18)
N1 C5 C4 123.02(15)
N1 C5 C6 116.12(14)
C4 C5 C6 120.85(15)
C7 C6 C11 118.18(14)
C7 C6 C5 120.36(14)
C11 C6 C5 121.46(14)
C8 C7 C6 121.87(15)
C7 C8 C9 118.75(16)
C10 C9 C8 121.02(15)
C10 C9 S1 118.68(12)
C8 C9 S1 120.19(13)
C9 C10 C11 119.62(15)
C10 C11 C6 120.53(15)
C10 C11 C13 116.83(14)
C6 C11 C13 122.60(15)
N2 C13 C11 174.04(19)

loop_
_geom_bond_atom_site_label_1
_geom_bond_atom_site_label_2
_geom_bond_distance
S1 O1 1.4315(16)
S1 O2 1.4324(14)
S1 C12 1.750(2)
S1 C9 1.7719(16)
N1 C1 1.335(2)
N1 C5 1.340(2)
N2 C13 1.137(2)
C1 C2 1.373(3)
C2 C3 1.375(3)
C3 C4 1.383(2)
C4 C5 1.387(2)
C5 C6 1.489(2)
C6 C7 1.391(2)
C6 C11 1.405(2)
C7 C8 1.387(2)
C8 C9 1.388(2)
C9 C10 1.385(2)
C10 C11 1.391(2)
C11 C13 1.446(2)

loop_
_geom_torsion_atom_site_label_1
_geom_torsion_atom_site_label_2
_geom_torsion_atom_site_label_3
_geom_torsion_atom_site_label_4
_geom_torsion
C5 N1 C1 C2 0.8(3)
N1 C1 C2 C3 -0.7(3)
C1 C2 C3 C4 -0.3(3)
C2 C3 C4 C5 1.2(3)
C1 N1 C5 C4 0.1(3)
C1 N1 C5 C6 -179.37(16)
C3 C4 C5 N1 -1.1(3)
C3 C4 C5 C6 178.35(17)
N1 C5 C6 C7 139.95(17)
C4 C5 C6 C7 -39.6(2)
N1 C5 C6 C11 -39.6(2)
C4 C5 C6 C11 140.92(18)
C11 C6 C7 C8 1.6(3)
C5 C6 C7 C8 -177.93(16)
C6 C7 C8 C9 -1.2(3)
C7 C8 C9 C10 -0.4(3)
C7 C8 C9 S1 175.68(13)
O1 S1 C9 C10 175.54(15)
O2 S1 C9 C10 46.14(16)
C12 S1 C9 C10 -68.13(16)
O1 S1 C9 C8 -0.63(18)
O2 S1 C9 C8 -130.03(15)
C12 S1 C9 C8 115.70(16)
C8 C9 C10 C11 1.5(3)
S1 C9 C10 C11 -174.66(13)
C9 C10 C11 C6 -1.0(3)
C9 C10 C11 C13 -179.00(16)
C7 C6 C11 C10 -0.5(2)
C5 C6 C11 C10 179.04(15)
C7 C6 C11 C13 177.38(16)
C5 C6 C11 C13 -3.1(3)
C10 C11 C13 N2 24(2)
C6 C11 C13 N2 -154.4(19)
